data_1559082
loop_
_publ_author_name
'Hilario-Mart\'inez, J. Ciciolil'
'Murillo, Fernando'
'Garc\'ia-M\'endez, Jair'
'Dzib, Eugenia'
'Sandoval-Ram\'irez, Jes\'us'
'Mu\~noz-Hern\'andez, Miguel \'Angel'
'Bern\`es, Sylvain'
'K\"urti, L\'aszl\'o'
'Duarte, Fernanda'
'Merino, Gabriel'
'Fern\'andez-Herrera, Mar\'ia A.'

_publ_section_title
;
 trans-Hydroboration--oxidation products in \D5-steroids via a
 hydroboration-retro-hydroboration mechanism
;
_journal_issue 47
_journal_name_full 'Chemical Science'
_journal_page_first 12764
_journal_page_last 12768
_journal_paper_doi 10.1039/D0SC01701A
_journal_volume 11
_journal_year 2020
_chemical_absolute_configuration syn
_chemical_formula_moiety 'C27 H48 O2'
_chemical_formula_sum 'C27 H48 O2'
_chemical_formula_weight 404.65
_chemical_melting_point 465
_chemical_name_systematic 5\a-Cholestane-3\b,6\b-diol
_chemical_optical_rotation '[\a]^25^~D~=+623.5 (c=2 x 10^-4^, CHCl~3~)'
_space_group_crystal_system orthorhombic
_space_group_IT_number 19
_space_group_name_Hall 'P 2ac 2ab'
_space_group_name_H-M_alt 'P 21 21 21'
_atom_sites_solution_hydrogens mixed
_atom_sites_solution_primary dual
_atom_sites_solution_secondary difmap
_audit_creation_date 2019-05-20
_audit_creation_method SHELXL-2018/3
_audit_update_record
;
2019-06-06 deposited with the CCDC.	2020-09-08 downloaded from the CCDC.
;
_cell_angle_alpha 90
_cell_angle_beta 90
_cell_angle_gamma 90
_cell_formula_units_Z 4
_cell_length_a 8.3599(3)
_cell_length_b 10.7489(4)
_cell_length_c 28.4769(14)
_cell_measurement_reflns_used 18957
_cell_measurement_temperature 295(1)
_cell_measurement_theta_max 22.69
_cell_measurement_theta_min 2.23
_cell_volume 2558.93(18)
_computing_cell_refinement 'X-AREA 1.86'
_computing_data_collection 'X-AREA 1.86 (Stoe & Cie, 2018)'
_computing_data_reduction 'X-AREA 1.86'
_computing_molecular_graphics 'XP in SHELXTL-Plus (Sheldrick, 2008) and Mercury (Macrae et al., 2008)'
_computing_publication_material 'PublCif (Westrip, 2010)'
_computing_structure_refinement 'SHELXL-2018/3 (Sheldrick, 2018)'
_computing_structure_solution 'SHELXT-2018/2 (Sheldrick, 2015a)'
_diffrn_ambient_environment air
_diffrn_ambient_temperature 295(1)
_diffrn_detector 'Reverse-biased silicon diode array'
_diffrn_detector_area_resol_mean 5.81
_diffrn_detector_type 'Dectris Pilatus 100K R'
_diffrn_measured_fraction_theta_full 0.996
_diffrn_measured_fraction_theta_max 0.997
_diffrn_measurement_details
;
1280 frames, 50-60 s/frame, 1 deg./frame, detector distance = 50 mm
;
_diffrn_measurement_device 'Eulerian four-circle diffractometer'
_diffrn_measurement_device_type 'Stoe Stadivari'
_diffrn_measurement_method '\w scans'
_diffrn_measurement_specimen_support Mitegen
_diffrn_radiation_collimation '0.6 mm diameter'
_diffrn_radiation_monochromator 'Graded multilayer mirror'
_diffrn_radiation_polarisn_norm -90
_diffrn_radiation_probe x-ray
_diffrn_radiation_type AgK\a
_diffrn_radiation_wavelength 0.56083
_diffrn_reflns_av_R_equivalents 0.1143
_diffrn_reflns_av_unetI/netI 0.0792
_diffrn_reflns_Laue_measured_fraction_full 0.996
_diffrn_reflns_Laue_measured_fraction_max 0.997
_diffrn_reflns_limit_h_max 10
_diffrn_reflns_limit_h_min -10
_diffrn_reflns_limit_k_max 14
_diffrn_reflns_limit_k_min -14
_diffrn_reflns_limit_l_max 37
_diffrn_reflns_limit_l_min -37
_diffrn_reflns_number 55190
_diffrn_reflns_point_group_measured_fraction_full 0.997
_diffrn_reflns_point_group_measured_fraction_max 0.998
_diffrn_reflns_theta_full 19.664
_diffrn_reflns_theta_max 21.499
_diffrn_reflns_theta_min 2.229
_diffrn_source 'Sealed X-ray tube'
_diffrn_source_current 0.550
_diffrn_source_power 0.03575
_diffrn_source_type 'Axo Astix-f Microfocus source'
_diffrn_source_voltage 65
_exptl_absorpt_coefficient_mu 0.042
_exptl_absorpt_correction_T_max 1.0000
_exptl_absorpt_correction_T_min 0.4766
_exptl_absorpt_correction_type multi-scan
_exptl_absorpt_process_details 'X-AREA 1.86 (Stoe & Cie, 2018)'
_exptl_crystal_colour Colourless
_exptl_crystal_density_diffrn 1.050
_exptl_crystal_description Needle
_exptl_crystal_F_000 904
_exptl_crystal_recrystallization_method 'Re-crystallisation from solvent: MeOH/CH2Cl2'
_exptl_crystal_size_max 0.593
_exptl_crystal_size_mid 0.151
_exptl_crystal_size_min 0.092
_refine_diff_density_max 0.119
_refine_diff_density_min -0.160
_refine_diff_density_rms 0.030
_refine_ls_extinction_method none
_refine_ls_goodness_of_fit_ref 0.767
_refine_ls_hydrogen_treatment mixed
_refine_ls_matrix_type full
_refine_ls_number_constraints 0
_refine_ls_number_parameters 312
_refine_ls_number_reflns 5952
_refine_ls_number_restraints 158
_refine_ls_restrained_S_all 0.789
_refine_ls_R_factor_all 0.0987
_refine_ls_R_factor_gt 0.0430
_refine_ls_shift/su_max 0.002
_refine_ls_shift/su_mean 0.000
_refine_ls_structure_factor_coef Fsqd
_refine_ls_weighting_details 'w=1/[\s^2^(Fo^2^)+(0.0464P)^2^] where P=(Fo^2^+2Fc^2^)/3'
_refine_ls_weighting_scheme calc
_refine_ls_wR_factor_gt 0.0862
_refine_ls_wR_factor_ref 0.0977
_reflns_Friedel_coverage 0.761
_reflns_Friedel_fraction_full 0.998
_reflns_Friedel_fraction_max 0.999
_reflns_number_gt 2864
_reflns_number_total 5952
_reflns_threshold_expression 'I > 2\s(I)'
_cod_data_source_file d0sc01701a3.cif
_cod_data_source_block 1e
_cod_depositor_comments 'Adding full bibliography for 1559081--1559084.cif.'
_cod_database_code 1559082
_shelx_shelxl_version_number 2018/3
_shelx_estimated_absorpt_t_min 0.976
_shelx_estimated_absorpt_t_max 0.996

loop_
_space_group_symop_operation_xyz
'x, y, z'
'-x+1/2, -y, z+1/2'
'-x, y+1/2, -z+1/2'
'x+1/2, -y+1/2, -z'

loop_
_atom_site_label
_atom_site_type_symbol
_atom_site_fract_x
_atom_site_fract_y
_atom_site_fract_z
_atom_site_U_iso_or_equiv
_atom_site_adp_type
_atom_site_occupancy
_atom_site_site_symmetry_order
_atom_site_calc_flag
_atom_site_refinement_flags_posn
_atom_site_refinement_flags_adp
_atom_site_refinement_flags_occupancy
_atom_site_disorder_assembly
_atom_site_disorder_group
C1 C 0.1494(3) 0.6600(3) 0.14659(10) 0.0550(8) Uani 1 1 d . . . . .
H1A H 0.147954 0.583602 0.164705 0.066 Uiso 1 1 calc R U . . .
H1B H 0.112982 0.726543 0.166974 0.066 Uiso 1 1 calc R U . . .
C2 C 0.0312(3) 0.6471(3) 0.10562(10) 0.0608(8) Uani 1 1 d . . . . .
H2A H 0.057842 0.573746 0.087384 0.073 Uiso 1 1 calc R U . . .
H2B H -0.076192 0.636400 0.117896 0.073 Uiso 1 1 calc R U . . .
C3 C 0.0358(3) 0.7597(3) 0.07444(9) 0.0564(8) Uani 1 1 d . . . . .
H3A H 0.002244 0.832393 0.092723 0.068 Uiso 1 1 calc R U . . .
O3 O -0.0688(2) 0.7469(3) 0.03456(7) 0.0768(7) Uani 1 1 d . . . . .
H3 H -0.166(4) 0.742(4) 0.0412(12) 0.115 Uiso 1 1 d . U . . .
C4 C 0.2037(3) 0.7816(3) 0.05652(9) 0.0539(7) Uani 1 1 d . . . . .
H4A H 0.205500 0.855109 0.036758 0.065 Uiso 1 1 calc R U . . .
H4B H 0.237835 0.711126 0.037771 0.065 Uiso 1 1 calc R U . . .
C5 C 0.3181(3) 0.7992(3) 0.09793(9) 0.0453(7) Uani 1 1 d . . . . .
H5A H 0.269871 0.866325 0.116432 0.054 Uiso 1 1 calc R U . . .
C6 C 0.4820(3) 0.8498(3) 0.08377(9) 0.0506(7) Uani 1 1 d . . . . .
H6A H 0.465200 0.926817 0.066017 0.061 Uiso 1 1 calc R U . . .
O6 O 0.5750(2) 0.7672(2) 0.05519(7) 0.0626(6) Uani 1 1 d . . . . .
H6 H 0.523(4) 0.749(3) 0.0299(11) 0.094 Uiso 1 1 d . U . . .
C7 C 0.5794(3) 0.8813(3) 0.12714(9) 0.0488(7) Uani 1 1 d . . . . .
H7A H 0.533152 0.954109 0.142033 0.059 Uiso 1 1 calc R U . . .
H7B H 0.687291 0.902581 0.117554 0.059 Uiso 1 1 calc R U . . .
C8 C 0.5874(3) 0.7760(2) 0.16310(8) 0.0407(6) Uani 1 1 d . . . . .
H8A H 0.648233 0.707009 0.149399 0.049 Uiso 1 1 calc R U . . .
C9 C 0.4192(3) 0.7283(2) 0.17587(8) 0.0413(6) Uani 1 1 d . . . . .
H9A H 0.362022 0.800351 0.188669 0.050 Uiso 1 1 calc R U . . .
C10 C 0.3224(3) 0.6873(2) 0.13174(9) 0.0435(7) Uani 1 1 d . . . . .
C11 C 0.4242(3) 0.6327(3) 0.21549(10) 0.0558(8) Uani 1 1 d . . . . .
H11A H 0.469516 0.555988 0.203408 0.067 Uiso 1 1 calc R U . . .
H11B H 0.315576 0.615032 0.225413 0.067 Uiso 1 1 calc R U . . .
C12 C 0.5222(3) 0.6741(3) 0.25871(9) 0.0521(7) Uani 1 1 d . . . . .
H12A H 0.468314 0.743039 0.273956 0.063 Uiso 1 1 calc R U . . .
H12B H 0.528227 0.605937 0.280972 0.063 Uiso 1 1 calc R U . . .
C13 C 0.6919(3) 0.7140(2) 0.24482(9) 0.0424(6) Uani 1 1 d . . . . .
C14 C 0.6708(3) 0.8171(2) 0.20810(9) 0.0406(6) Uani 1 1 d . . . . .
H14A H 0.600934 0.879540 0.222520 0.049 Uiso 1 1 calc R U . . .
C15 C 0.8350(3) 0.8777(3) 0.20370(10) 0.0526(7) Uani 1 1 d . . . . .
H15A H 0.825296 0.964836 0.195248 0.063 Uiso 1 1 calc R U . . .
H15B H 0.899483 0.835721 0.180243 0.063 Uiso 1 1 calc R U . . .
C16 C 0.9089(3) 0.8632(3) 0.25307(10) 0.0567(8) Uani 1 1 d . . . . .
H16A H 0.923804 0.944096 0.267496 0.068 Uiso 1 1 calc R U . . .
H16B H 1.012165 0.822355 0.250972 0.068 Uiso 1 1 calc R U . . .
C17 C 0.7917(3) 0.7835(2) 0.28267(9) 0.0479(7) Uani 1 1 d . . . . .
H17A H 0.719237 0.840965 0.298844 0.057 Uiso 1 1 calc R U . . .
C18 C 0.7854(3) 0.6026(2) 0.22587(11) 0.0581(8) Uani 1 1 d . . . . .
H18A H 0.790194 0.538889 0.249435 0.087 Uiso 1 1 calc R U . . .
H18B H 0.891948 0.628336 0.217838 0.087 Uiso 1 1 calc R U . . .
H18C H 0.732872 0.570745 0.198417 0.087 Uiso 1 1 calc R U . . .
C19 C 0.3947(3) 0.5697(3) 0.10954(10) 0.0568(7) Uani 1 1 d . . . . .
H19A H 0.342774 0.553148 0.080143 0.085 Uiso 1 1 calc R U . . .
H19B H 0.379618 0.500371 0.130310 0.085 Uiso 1 1 calc R U . . .
H19C H 0.507043 0.582262 0.104314 0.085 Uiso 1 1 calc R U . . .
C20 C 0.8803(3) 0.7087(3) 0.32058(11) 0.0641(8) Uani 1 1 d . . . . .
H20A H 0.954844 0.652823 0.304426 0.077 Uiso 1 1 calc R U . . .
C21 C 0.7693(5) 0.6280(4) 0.35013(15) 0.1210(17) Uani 1 1 d . . . . .
H21A H 0.830543 0.585028 0.373599 0.182 Uiso 1 1 calc R U . . .
H21B H 0.716727 0.568445 0.330298 0.182 Uiso 1 1 calc R U . . .
H21C H 0.690708 0.679572 0.365123 0.182 Uiso 1 1 calc R U . . .
C22 C 0.9793(4) 0.7918(3) 0.35297(11) 0.0737(9) Uani 1 1 d . . . . .
H22A H 1.031559 0.854337 0.333790 0.088 Uiso 1 1 calc R U . . .
H22B H 0.906333 0.835001 0.373840 0.088 Uiso 1 1 calc R U . . .
C23 C 1.1035(6) 0.7303(4) 0.38219(17) 0.139(2) Uani 1 1 d D . . . .
H23A H 1.049926 0.676900 0.404714 0.167 Uiso 0.705(8) 1 calc R U P A 1
H23B H 1.167004 0.677191 0.361935 0.167 Uiso 0.705(8) 1 calc R U P A 1
H23C H 1.195078 0.710156 0.362726 0.167 Uiso 0.295(8) 1 calc R U P A 2
H23D H 1.060991 0.653152 0.394724 0.167 Uiso 0.295(8) 1 calc R U P A 2
C24A C 1.2136(14) 0.8131(11) 0.4083(4) 0.171(5) Uani 0.705(8) 1 d D U P A 1
H24A H 1.310608 0.821385 0.389822 0.206 Uiso 0.705(8) 1 calc R U P A 1
H24B H 1.164624 0.894827 0.409747 0.206 Uiso 0.705(8) 1 calc R U P A 1
C25A C 1.2562(16) 0.7813(11) 0.4519(4) 0.154(4) Uani 0.705(8) 1 d D U P A 1
H25A H 1.151334 0.767477 0.466335 0.185 Uiso 0.705(8) 1 calc R U P A 1
C26A C 1.3312(18) 0.6629(11) 0.4598(6) 0.255(10) Uani 0.705(8) 1 d D U P A 1
H26A H 1.255494 0.597554 0.453855 0.382 Uiso 0.705(8) 1 calc R U P A 1
H26B H 1.367246 0.658019 0.491715 0.382 Uiso 0.705(8) 1 calc R U P A 1
H26C H 1.420864 0.653920 0.438986 0.382 Uiso 0.705(8) 1 calc R U P A 1
C27A C 1.3288(9) 0.8796(6) 0.4859(2) 0.142(3) Uani 0.705(8) 1 d D U P A 1
H27A H 1.294222 0.961175 0.476643 0.213 Uiso 0.705(8) 1 calc R U P A 1
H27B H 1.443390 0.875331 0.484581 0.213 Uiso 0.705(8) 1 calc R U P A 1
H27C H 1.293456 0.862869 0.517308 0.213 Uiso 0.705(8) 1 calc R U P A 1
C24B C 1.1593(16) 0.8171(16) 0.4244(5) 0.053(3) Uani 0.295(8) 1 d D U P A 2
H24C H 1.188610 0.897235 0.411307 0.064 Uiso 0.295(8) 1 calc R U P A 2
H24D H 1.067582 0.830665 0.444620 0.064 Uiso 0.295(8) 1 calc R U P A 2
C25B C 1.301(3) 0.772(3) 0.4559(9) 0.133(7) Uani 0.295(8) 1 d D U P A 2
H25B H 1.326155 0.832972 0.480343 0.160 Uiso 0.295(8) 1 calc R U P A 2
C26B C 1.246(3) 0.648(3) 0.4773(10) 0.160(11) Uani 0.295(8) 1 d D U P A 2
H26D H 1.332535 0.611061 0.494225 0.240 Uiso 0.295(8) 1 calc R U P A 2
H26E H 1.211509 0.593357 0.452709 0.240 Uiso 0.295(8) 1 calc R U P A 2
H26F H 1.158084 0.663420 0.498373 0.240 Uiso 0.295(8) 1 calc R U P A 2
C27B C 1.4429(16) 0.7424(17) 0.4274(7) 0.144(8) Uani 0.295(8) 1 d D U P A 2
H27D H 1.528062 0.715396 0.447614 0.216 Uiso 0.295(8) 1 calc R U P A 2
H27E H 1.476049 0.815284 0.410521 0.216 Uiso 0.295(8) 1 calc R U P A 2
H27F H 1.417251 0.677413 0.405581 0.216 Uiso 0.295(8) 1 calc R U P A 2

loop_
_atom_site_aniso_label
_atom_site_aniso_U_11
_atom_site_aniso_U_22
_atom_site_aniso_U_33
_atom_site_aniso_U_23
_atom_site_aniso_U_13
_atom_site_aniso_U_12
C1 0.0407(14) 0.075(2) 0.0495(18) 0.0011(16) -0.0010(12) -0.0079(13)
C2 0.0375(13) 0.096(2) 0.0492(19) 0.0011(18) -0.0002(12) -0.0135(15)
C3 0.0360(12) 0.094(2) 0.0394(15) -0.0015(17) -0.0023(11) 0.0039(15)
O3 0.0365(9) 0.149(2) 0.0446(12) 0.0016(13) -0.0061(8) -0.0021(13)
C4 0.0381(13) 0.078(2) 0.0456(17) 0.0045(16) -0.0015(11) 0.0005(14)
C5 0.0376(12) 0.0590(19) 0.0392(16) -0.0004(14) 0.0017(11) 0.0031(13)
C6 0.0396(13) 0.0647(19) 0.0476(18) 0.0094(15) -0.0007(12) -0.0017(14)
O6 0.0407(9) 0.1039(16) 0.0432(12) -0.0062(12) 0.0052(8) -0.0011(11)
C7 0.0436(14) 0.0574(17) 0.0454(17) 0.0060(14) 0.0018(12) -0.0056(13)
C8 0.0379(12) 0.0429(15) 0.0413(15) 0.0022(13) 0.0001(10) -0.0003(12)
C9 0.0365(11) 0.0467(15) 0.0406(15) 0.0008(13) 0.0004(10) -0.0002(12)
C10 0.0345(12) 0.0533(17) 0.0427(16) 0.0028(13) 0.0007(11) -0.0012(12)
C11 0.0463(15) 0.0685(19) 0.0526(19) 0.0111(16) -0.0055(13) -0.0150(14)
C12 0.0499(14) 0.0600(18) 0.0464(17) 0.0106(15) -0.0033(13) -0.0083(13)
C13 0.0413(12) 0.0408(15) 0.0449(17) 0.0024(14) -0.0051(11) -0.0010(12)
C14 0.0360(12) 0.0421(15) 0.0438(17) -0.0014(12) 0.0008(11) 0.0006(11)
C15 0.0468(15) 0.0533(17) 0.058(2) 0.0045(15) -0.0055(13) -0.0088(13)
C16 0.0512(14) 0.0567(17) 0.062(2) -0.0003(15) -0.0098(14) -0.0103(14)
C17 0.0482(14) 0.0468(15) 0.0486(18) -0.0012(15) -0.0054(12) 0.0002(13)
C18 0.0603(17) 0.0501(17) 0.064(2) -0.0023(16) -0.0078(15) 0.0048(14)
C19 0.0531(15) 0.0578(17) 0.059(2) -0.0073(16) -0.0041(14) 0.0010(14)
C20 0.0698(18) 0.0561(19) 0.067(2) 0.0064(17) -0.0254(15) -0.0054(16)
C21 0.136(3) 0.130(4) 0.097(3) 0.059(3) -0.059(3) -0.065(3)
C22 0.082(2) 0.076(2) 0.063(2) 0.0083(19) -0.0280(17) -0.0079(18)
C23 0.152(4) 0.104(3) 0.161(5) -0.005(3) -0.113(3) 0.001(3)
C24A 0.183(10) 0.149(8) 0.182(11) 0.010(9) -0.131(9) -0.040(8)
C25A 0.194(11) 0.130(7) 0.138(8) -0.026(7) -0.046(8) -0.010(7)
C26A 0.29(2) 0.183(11) 0.29(2) -0.117(11) -0.165(17) 0.106(13)
C27A 0.177(7) 0.128(6) 0.122(6) -0.042(5) -0.052(5) -0.025(5)
C24B 0.060(6) 0.066(8) 0.033(6) 0.003(5) -0.002(5) 0.004(6)
C25B 0.105(10) 0.176(17) 0.119(13) 0.017(13) -0.088(8) 0.024(11)
C26B 0.106(13) 0.24(2) 0.14(2) 0.082(17) -0.025(11) 0.026(14)
C27B 0.088(9) 0.123(14) 0.22(2) 0.084(14) -0.018(10) 0.004(10)

loop_
_atom_type_symbol
_atom_type_description
_atom_type_scat_dispersion_real
_atom_type_scat_dispersion_imag
_atom_type_scat_source
C C 0.0015 0.0009 'International Tables Vol C Tables 4.2.6.8 and 6.1.1.4'
H H 0.0000 0.0000 'International Tables Vol C Tables 4.2.6.8 and 6.1.1.4'
O O 0.0056 0.0036 'International Tables Vol C Tables 4.2.6.8 and 6.1.1.4'

loop_
_exptl_crystal_face_index_h
_exptl_crystal_face_index_k
_exptl_crystal_face_index_l
_exptl_crystal_face_perp_dist
3 4 0 0.0560
-6 -8 -1 0.0360
-1 1 3 0.3150
1 -1 -3 0.2780
0 -1 5 0.0790
0 1 -5 0.0720

loop_
_geom_angle_atom_site_label_1
_geom_angle_atom_site_label_2
_geom_angle_atom_site_label_3
_geom_angle
_geom_angle_site_symmetry_1
_geom_angle_site_symmetry_3
_geom_angle_publ_flag
C2 C1 C10 114.5(2) . . ?
C2 C1 H1A 108.6 . . ?
C10 C1 H1A 108.6 . . ?
C2 C1 H1B 108.6 . . ?
C10 C1 H1B 108.6 . . ?
H1A C1 H1B 107.6 . . ?
C3 C2 C1 111.1(2) . . ?
C3 C2 H2A 109.4 . . ?
C1 C2 H2A 109.4 . . ?
C3 C2 H2B 109.4 . . ?
C1 C2 H2B 109.4 . . ?
H2A C2 H2B 108.0 . . ?
O3 C3 C2 112.0(2) . . ?
O3 C3 C4 108.2(2) . . ?
C2 C3 C4 110.4(2) . . ?
O3 C3 H3A 108.7 . . ?
C2 C3 H3A 108.7 . . ?
C4 C3 H3A 108.7 . . ?
C3 O3 H3 115(2) . . ?
C3 C4 C5 109.8(2) . . ?
C3 C4 H4A 109.7 . . ?
C5 C4 H4A 109.7 . . ?
C3 C4 H4B 109.7 . . ?
C5 C4 H4B 109.7 . . ?
H4A C4 H4B 108.2 . . ?
C6 C5 C4 113.6(2) . . ?
C6 C5 C10 114.92(19) . . ?
C4 C5 C10 113.6(2) . . ?
C6 C5 H5A 104.4 . . ?
C4 C5 H5A 104.4 . . ?
C10 C5 H5A 104.4 . . ?
O6 C6 C7 108.0(2) . . ?
O6 C6 C5 114.6(2) . . ?
C7 C6 C5 110.2(2) . . ?
O6 C6 H6A 107.9 . . ?
C7 C6 H6A 107.9 . . ?
C5 C6 H6A 107.9 . . ?
C6 O6 H6 110(2) . . ?
C6 C7 C8 113.8(2) . . ?
C6 C7 H7A 108.8 . . ?
C8 C7 H7A 108.8 . . ?
C6 C7 H7B 108.8 . . ?
C8 C7 H7B 108.8 . . ?
H7A C7 H7B 107.7 . . ?
C14 C8 C7 111.6(2) . . ?
C14 C8 C9 108.40(18) . . ?
C7 C8 C9 111.37(18) . . ?
C14 C8 H8A 108.5 . . ?
C7 C8 H8A 108.5 . . ?
C9 C8 H8A 108.5 . . ?
C11 C9 C8 111.90(19) . . ?
C11 C9 C10 114.8(2) . . ?
C8 C9 C10 112.20(19) . . ?
C11 C9 H9A 105.7 . . ?
C8 C9 H9A 105.7 . . ?
C10 C9 H9A 105.7 . . ?
C1 C10 C19 109.1(2) . . ?
C1 C10 C5 107.4(2) . . ?
C19 C10 C5 113.2(2) . . ?
C1 C10 C9 108.7(2) . . ?
C19 C10 C9 111.1(2) . . ?
C5 C10 C9 107.2(2) . . ?
C9 C11 C12 114.2(2) . . ?
C9 C11 H11A 108.7 . . ?
C12 C11 H11A 108.7 . . ?
C9 C11 H11B 108.7 . . ?
C12 C11 H11B 108.7 . . ?
H11A C11 H11B 107.6 . . ?
C13 C12 C11 111.5(2) . . ?
C13 C12 H12A 109.3 . . ?
C11 C12 H12A 109.3 . . ?
C13 C12 H12B 109.3 . . ?
C11 C12 H12B 109.3 . . ?
H12A C12 H12B 108.0 . . ?
C18 C13 C14 112.6(2) . . ?
C18 C13 C12 110.2(2) . . ?
C14 C13 C12 105.72(19) . . ?
C18 C13 C17 110.3(2) . . ?
C14 C13 C17 100.78(19) . . ?
C12 C13 C17 116.9(2) . . ?
C8 C14 C15 117.8(2) . . ?
C8 C14 C13 114.6(2) . . ?
C15 C14 C13 105.14(19) . . ?
C8 C14 H14A 106.1 . . ?
C15 C14 H14A 106.1 . . ?
C13 C14 H14A 106.1 . . ?
C14 C15 C16 104.0(2) . . ?
C14 C15 H15A 111.0 . . ?
C16 C15 H15A 111.0 . . ?
C14 C15 H15B 111.0 . . ?
C16 C15 H15B 111.0 . . ?
H15A C15 H15B 109.0 . . ?
C15 C16 C17 107.3(2) . . ?
C15 C16 H16A 110.2 . . ?
C17 C16 H16A 110.2 . . ?
C15 C16 H16B 110.2 . . ?
C17 C16 H16B 110.2 . . ?
H16A C16 H16B 108.5 . . ?
C20 C17 C16 111.5(2) . . ?
C20 C17 C13 119.6(2) . . ?
C16 C17 C13 103.2(2) . . ?
C20 C17 H17A 107.3 . . ?
C16 C17 H17A 107.3 . . ?
C13 C17 H17A 107.3 . . ?
C13 C18 H18A 109.5 . . ?
C13 C18 H18B 109.5 . . ?
H18A C18 H18B 109.5 . . ?
C13 C18 H18C 109.5 . . ?
H18A C18 H18C 109.5 . . ?
H18B C18 H18C 109.5 . . ?
C10 C19 H19A 109.5 . . ?
C10 C19 H19B 109.5 . . ?
H19A C19 H19B 109.5 . . ?
C10 C19 H19C 109.5 . . ?
H19A C19 H19C 109.5 . . ?
H19B C19 H19C 109.5 . . ?
C21 C20 C22 109.2(3) . . ?
C21 C20 C17 113.1(2) . . ?
C22 C20 C17 112.3(2) . . ?
C21 C20 H20A 107.3 . . ?
C22 C20 H20A 107.3 . . ?
C17 C20 H20A 107.3 . . ?
C20 C21 H21A 109.5 . . ?
C20 C21 H21B 109.5 . . ?
H21A C21 H21B 109.5 . . ?
C20 C21 H21C 109.5 . . ?
H21A C21 H21C 109.5 . . ?
H21B C21 H21C 109.5 . . ?
C23 C22 C20 117.2(3) . . ?
C23 C22 H22A 108.0 . . ?
C20 C22 H22A 108.0 . . ?
C23 C22 H22B 108.0 . . ?
C20 C22 H22B 108.0 . . ?
H22A C22 H22B 107.3 . . ?
C24A C23 C22 116.6(5) . . ?
C22 C23 C24B 111.5(6) . . ?
C24A C23 H23A 108.1 . . ?
C22 C23 H23A 108.1 . . ?
C24A C23 H23B 108.1 . . ?
C22 C23 H23B 108.1 . . ?
H23A C23 H23B 107.3 . . ?
C22 C23 H23C 109.3 . . ?
C24B C23 H23C 109.3 . . ?
C22 C23 H23D 109.3 . . ?
C24B C23 H23D 109.3 . . ?
H23C C23 H23D 108.0 . . ?
C25A C24A C23 118.5(10) . . ?
C25A C24A H24A 107.7 . . ?
C23 C24A H24A 107.7 . . ?
C25A C24A H24B 107.7 . . ?
C23 C24A H24B 107.7 . . ?
H24A C24A H24B 107.1 . . ?
C24A C25A C26A 119.2(12) . . ?
C24A C25A C27A 120.5(10) . . ?
C26A C25A C27A 109.6(10) . . ?
C24A C25A H25A 101.0 . . ?
C26A C25A H25A 101.0 . . ?
C27A C25A H25A 101.0 . . ?
C25A C26A H26A 109.5 . . ?
C25A C26A H26B 109.5 . . ?
H26A C26A H26B 109.5 . . ?
C25A C26A H26C 109.5 . . ?
H26A C26A H26C 109.5 . . ?
H26B C26A H26C 109.5 . . ?
C25A C27A H27A 109.5 . . ?
C25A C27A H27B 109.5 . . ?
H27A C27A H27B 109.5 . . ?
C25A C27A H27C 109.5 . . ?
H27A C27A H27C 109.5 . . ?
H27B C27A H27C 109.5 . . ?
C25B C24B C23 118.2(16) . . ?
C25B C24B H24C 107.7 . . ?
C23 C24B H24C 107.7 . . ?
C25B C24B H24D 107.7 . . ?
C23 C24B H24D 107.7 . . ?
H24C C24B H24D 107.1 . . ?
C27B C25B C26B 106(2) . . ?
C27B C25B C24B 111.2(17) . . ?
C26B C25B C24B 105.6(17) . . ?
C27B C25B H25B 111.2 . . ?
C26B C25B H25B 111.2 . . ?
C24B C25B H25B 111.2 . . ?
C25B C26B H26D 109.5 . . ?
C25B C26B H26E 109.5 . . ?
H26D C26B H26E 109.5 . . ?
C25B C26B H26F 109.5 . . ?
H26D C26B H26F 109.5 . . ?
H26E C26B H26F 109.5 . . ?
C25B C27B H27D 109.5 . . ?
C25B C27B H27E 109.5 . . ?
H27D C27B H27E 109.5 . . ?
C25B C27B H27F 109.5 . . ?
H27D C27B H27F 109.5 . . ?
H27E C27B H27F 109.5 . . ?

loop_
_geom_bond_atom_site_label_1
_geom_bond_atom_site_label_2
_geom_bond_distance
_geom_bond_site_symmetry_2
_geom_bond_publ_flag
C1 C2 1.535(3) . ?
C1 C10 1.535(3) . ?
C1 H1A 0.9700 . ?
C1 H1B 0.9700 . ?
C2 C3 1.502(4) . ?
C2 H2A 0.9700 . ?
C2 H2B 0.9700 . ?
C3 O3 1.440(3) . ?
C3 C4 1.512(3) . ?
C3 H3A 0.9800 . ?
O3 H3 0.84(4) . ?
C4 C5 1.530(3) . ?
C4 H4A 0.9700 . ?
C4 H4B 0.9700 . ?
C5 C6 1.529(3) . ?
C5 C10 1.541(4) . ?
C5 H5A 0.9800 . ?
C6 O6 1.433(3) . ?
C6 C7 1.518(3) . ?
C6 H6A 0.9800 . ?
O6 H6 0.86(3) . ?
C7 C8 1.528(3) . ?
C7 H7A 0.9700 . ?
C7 H7B 0.9700 . ?
C8 C14 1.524(3) . ?
C8 C9 1.540(3) . ?
C8 H8A 0.9800 . ?
C9 C11 1.527(3) . ?
C9 C10 1.558(3) . ?
C9 H9A 0.9800 . ?
C10 C19 1.537(4) . ?
C11 C12 1.544(3) . ?
C11 H11A 0.9700 . ?
C11 H11B 0.9700 . ?
C12 C13 1.534(3) . ?
C12 H12A 0.9700 . ?
C12 H12B 0.9700 . ?
C13 C18 1.528(3) . ?
C13 C14 1.534(3) . ?
C13 C17 1.554(3) . ?
C14 C15 1.525(3) . ?
C14 H14A 0.9800 . ?
C15 C16 1.543(4) . ?
C15 H15A 0.9700 . ?
C15 H15B 0.9700 . ?
C16 C17 1.551(4) . ?
C16 H16A 0.9700 . ?
C16 H16B 0.9700 . ?
C17 C20 1.537(4) . ?
C17 H17A 0.9800 . ?
C18 H18A 0.9600 . ?
C18 H18B 0.9600 . ?
C18 H18C 0.9600 . ?
C19 H19A 0.9600 . ?
C19 H19B 0.9600 . ?
C19 H19C 0.9600 . ?
C20 C21 1.524(5) . ?
C20 C22 1.528(4) . ?
C20 H20A 0.9800 . ?
C21 H21A 0.9600 . ?
C21 H21B 0.9600 . ?
C21 H21C 0.9600 . ?
C22 C23 1.486(4) . ?
C22 H22A 0.9700 . ?
C22 H22B 0.9700 . ?
C23 C24A 1.480(10) . ?
C23 C24B 1.591(16) . ?
C23 H23A 0.9700 . ?
C23 H23B 0.9700 . ?
C23 H23C 0.9700 . ?
C23 H23D 0.9700 . ?
C24A C25A 1.337(12) . ?
C24A H24A 0.9700 . ?
C24A H24B 0.9700 . ?
C25A C26A 1.436(14) . ?
C25A C27A 1.556(12) . ?
C25A H25A 0.9800 . ?
C26A H26A 0.9600 . ?
C26A H26B 0.9600 . ?
C26A H26C 0.9600 . ?
C27A H27A 0.9600 . ?
C27A H27B 0.9600 . ?
C27A H27C 0.9600 . ?
C24B C25B 1.563(18) . ?
C24B H24C 0.9700 . ?
C24B H24D 0.9700 . ?
C25B C27B 1.47(2) . ?
C25B C26B 1.53(2) . ?
C25B H25B 0.9800 . ?
C26B H26D 0.9600 . ?
C26B H26E 0.9600 . ?
C26B H26F 0.9600 . ?
C27B H27D 0.9600 . ?
C27B H27E 0.9600 . ?
C27B H27F 0.9600 . ?

loop_
_geom_hbond_atom_site_label_D
_geom_hbond_atom_site_label_H
_geom_hbond_atom_site_label_A
_geom_hbond_distance_DH
_geom_hbond_distance_HA
_geom_hbond_distance_DA
_geom_hbond_angle_DHA
_geom_hbond_site_symmetry_A
_geom_hbond_publ_flag
O3 H3 O6 0.84(4) 2.22(4) 3.043(2) 169(4) 1_455 yes
O6 H6 O3 0.86(3) 1.99(3) 2.828(3) 164(3) 4_565 yes

loop_
_geom_torsion_atom_site_label_1
_geom_torsion_atom_site_label_2
_geom_torsion_atom_site_label_3
_geom_torsion_atom_site_label_4
_geom_torsion
_geom_torsion_site_symmetry_1
_geom_torsion_site_symmetry_2
_geom_torsion_site_symmetry_3
_geom_torsion_site_symmetry_4
_geom_torsion_publ_flag
C10 C1 C2 C3 -54.7(3) . . . . ?
C1 C2 C3 O3 177.3(2) . . . . ?
C1 C2 C3 C4 56.6(3) . . . . ?
O3 C3 C4 C5 178.5(2) . . . . ?
C2 C3 C4 C5 -58.7(3) . . . . ?
C3 C4 C5 C6 -167.3(3) . . . . ?
C3 C4 C5 C10 58.8(3) . . . . ?
C4 C5 C6 O6 -65.8(3) . . . . ?
C10 C5 C6 O6 67.4(3) . . . . ?
C4 C5 C6 C7 172.2(2) . . . . ?
C10 C5 C6 C7 -54.6(3) . . . . ?
O6 C6 C7 C8 -74.9(3) . . . . ?
C5 C6 C7 C8 51.0(3) . . . . ?
C6 C7 C8 C14 -173.8(2) . . . . ?
C6 C7 C8 C9 -52.5(3) . . . . ?
C14 C8 C9 C11 -50.8(3) . . . . ?
C7 C8 C9 C11 -174.0(2) . . . . ?
C14 C8 C9 C10 178.5(2) . . . . ?
C7 C8 C9 C10 55.3(3) . . . . ?
C2 C1 C10 C19 -71.8(3) . . . . ?
C2 C1 C10 C5 51.3(3) . . . . ?
C2 C1 C10 C9 166.9(2) . . . . ?
C6 C5 C10 C1 173.2(2) . . . . ?
C4 C5 C10 C1 -53.6(3) . . . . ?
C6 C5 C10 C19 -66.3(3) . . . . ?
C4 C5 C10 C19 66.9(3) . . . . ?
C6 C5 C10 C9 56.5(3) . . . . ?
C4 C5 C10 C9 -170.22(19) . . . . ?
C11 C9 C10 C1 59.2(3) . . . . ?
C8 C9 C10 C1 -171.6(2) . . . . ?
C11 C9 C10 C19 -60.9(3) . . . . ?
C8 C9 C10 C19 68.3(3) . . . . ?
C11 C9 C10 C5 174.9(2) . . . . ?
C8 C9 C10 C5 -55.8(3) . . . . ?
C8 C9 C11 C12 49.9(3) . . . . ?
C10 C9 C11 C12 179.3(2) . . . . ?
C9 C11 C12 C13 -53.7(3) . . . . ?
C11 C12 C13 C18 -65.5(3) . . . . ?
C11 C12 C13 C14 56.4(3) . . . . ?
C11 C12 C13 C17 167.6(2) . . . . ?
C7 C8 C14 C15 -52.2(3) . . . . ?
C9 C8 C14 C15 -175.2(2) . . . . ?
C7 C8 C14 C13 -176.7(2) . . . . ?
C9 C8 C14 C13 60.3(3) . . . . ?
C18 C13 C14 C8 57.6(3) . . . . ?
C12 C13 C14 C8 -62.8(3) . . . . ?
C17 C13 C14 C8 175.12(19) . . . . ?
C18 C13 C14 C15 -73.4(3) . . . . ?
C12 C13 C14 C15 166.2(2) . . . . ?
C17 C13 C14 C15 44.1(2) . . . . ?
C8 C14 C15 C16 -160.0(2) . . . . ?
C13 C14 C15 C16 -30.9(3) . . . . ?
C14 C15 C16 C17 5.4(3) . . . . ?
C15 C16 C17 C20 151.0(2) . . . . ?
C15 C16 C17 C13 21.4(3) . . . . ?
C18 C13 C17 C20 -44.6(3) . . . . ?
C14 C13 C17 C20 -163.8(2) . . . . ?
C12 C13 C17 C20 82.3(3) . . . . ?
C18 C13 C17 C16 79.8(2) . . . . ?
C14 C13 C17 C16 -39.4(2) . . . . ?
C12 C13 C17 C16 -153.3(2) . . . . ?
C16 C17 C20 C21 -179.4(3) . . . . ?
C13 C17 C20 C21 -59.0(4) . . . . ?
C16 C17 C20 C22 56.4(3) . . . . ?
C13 C17 C20 C22 176.8(2) . . . . ?
C21 C20 C22 C23 70.0(5) . . . . ?
C17 C20 C22 C23 -163.7(3) . . . . ?
C20 C22 C23 C24A 171.6(7) . . . . ?
C20 C22 C23 C24B -162.7(6) . . . . ?
C22 C23 C24A C25A 140.6(12) . . . . ?
C23 C24A C25A C26A 57(2) . . . . ?
C23 C24A C25A C27A -162.1(9) . . . . ?
C22 C23 C24B C25B -174.3(13) . . . . ?
C23 C24B C25B C27B 55(2) . . . . ?
C23 C24B C25B C26B -60(2) . . . . ?
